data_2020636
loop_
_publ_author_name
'Ozima, M.'

_publ_section_title
;
 Structure of high-pressure phases of barium germanium oxide, BaGe~2~O~5~
;
_journal_coden_ASTM ACSCEE
_journal_issue 7
_journal_name_full
;
 Acta Crystallographica, Section C: Crystal Structure Communications
;
_journal_page_first 1003
_journal_page_last 1007
_journal_paper_doi 10.1107/s0108270185006357
_journal_volume 41
_journal_year 1985
_chemical_formula_sum 'Ba Ge2 O5'
_chemical_name_common 'BaGe2O5 III'
_space_group_IT_number 64
_space_group_name_H-M_alt 'C m c e'
_symmetry_space_group_name_Hall '-C 2ac 2'
_symmetry_space_group_name_H-M 'C m c e'
_cell_angle_alpha 90
_cell_angle_beta 90
_cell_angle_gamma 90
_cell_formula_units_Z 8
_cell_length_a 5.5632(2)
_cell_length_b 9.8711(6)
_cell_length_c 14.3231(12)
_cell_volume 786.55(9)
_cod_data_source_file BaGe2O5-III.cif
_cod_data_source_block BaGe2O5-III
_cod_original_formula_sum 'O5 Ge2 Ba'
_cod_database_code 2020636

loop_
_space_group_symop_operation_xyz
'x, y, z'
'-x, -y, -z'
'-x, -y+1/2, z+1/2'
'x, y+1/2, -z+1/2'
'-x, y+1/2, -z+1/2'
'x, -y+1/2, z+1/2'
'x, -y, -z'
'-x, y, z'
'x+1/2, y+1/2, z'
'-x+1/2, -y+1/2, -z'
'-x+1/2, -y, z+1/2'
'x+1/2, y, -z+1/2'
'-x+1/2, y, -z+1/2'
'x+1/2, -y, z+1/2'
'x+1/2, -y+1/2, -z'
'-x+1/2, y+1/2, z'

loop_
_atom_site_label
_atom_site_occupancy
_atom_site_fract_x
_atom_site_fract_y
_atom_site_fract_z
_atom_site_adp_type
_atom_site_B_iso_or_equiv
_atom_site_type_symbol
Ba 1.0 0.000000 0.33673(12) 0.07885(8) Biso 0.740000 Ba
Ge1 1.0 0.500000 0.1715(3) 0.18228(13) Biso 0.660000 Ge
Ge2 1.0 0.000000 0.000000 0.13995(14) Biso 0.800000 Ge
O1 1.0 0.500000 0.000000 0.2409(10) Biso 1.000000 O
O2 1.0 0.500000 0.3310(15) 0.1004(9) Biso 0.730000 O
O3 1.0 0.250000 0.250000 0.250000 Biso 0.860000 O
O4 1.0 0.260(2) 0.0898(10) 0.0934(7) Biso 0.660000 O
